data_9010634
loop_
_publ_author_name
'Meisser, N.'
'Schenk, K.'
'Berlepsch, P.'
'Brugger, J.'
'Bonin, M.'
'Criddle, A. J.'
'Thelin, P.'
'Bussy, F.'

_publ_section_title
;
 Pizgrischite, (Cu,Fe)Cu14PbBi17S35, a new sulfosalt from the Swiss Alps:
 Description, crystal structure and occurrence
;
_journal_name_full 'The Canadian Mineralogist'
_journal_page_first 1229
_journal_page_last 1245
_journal_paper_doi 10.2113/gscanmin.45.5.1229
_journal_volume 45
_journal_year 2007
_chemical_compound_source 'Piz Grisch Mountain, Val Ferrera, Graubunden, Switzerland'
_chemical_formula_sum 'Bi17 Cu14.77 Fe0.23 Pb S35'
_chemical_name_mineral Pizgrischite
_space_group_IT_number 12
_symmetry_space_group_name_Hall '-C 2y'
_symmetry_space_group_name_H-M 'C 1 2/m 1'
_cell_angle_alpha 90
_cell_angle_beta 96.71
_cell_angle_gamma 90
_cell_length_a 35.095
_cell_length_b 3.9067
_cell_length_c 43.222
_cell_formula_units_Z 4
_cell_volume 5885.388
_database_code_amcsd 0006155
_exptl_crystal_density_diffrn 6.584
_cod_original_formula_sum 'Pb Bi17 Cu14.77 Fe.23 S35'
_cod_database_code 9010634

loop_
_space_group_symop_operation_xyz
x,y,z
1/2+x,1/2+y,z
x,-y,z
1/2+x,1/2-y,z
-x,y,-z
1/2-x,1/2+y,-z
-x,-y,-z
1/2-x,1/2-y,-z

loop_
_atom_site_aniso_label
_atom_site_aniso_U_11
_atom_site_aniso_U_22
_atom_site_aniso_U_33
_atom_site_aniso_U_12
_atom_site_aniso_U_13
_atom_site_aniso_U_23
Pb1 0.02620 0.04930 0.03500 0.00000 -0.00400 0.00000
Bi1 0.01070 0.01490 0.02920 0.00000 -0.00290 0.00000
Bi2 0.01120 0.01900 0.02990 0.00000 -0.00420 0.00000
Bi3 0.01430 0.01420 0.03010 0.00000 -0.00570 0.00000
Bi4 0.01210 0.01720 0.02910 0.00000 -0.00270 0.00000
Bi5 0.01160 0.01720 0.02730 0.00000 -0.00430 0.00000
Bi6 0.01410 0.02800 0.03260 0.00000 -0.00580 0.00000
Bi7 0.01420 0.01910 0.02550 0.00000 -0.00510 0.00000
Bi8 0.01480 0.02070 0.02880 0.00000 -0.00460 0.00000
Bi9 0.01270 0.01460 0.02910 0.00000 -0.00560 0.00000
Bi10 0.01490 0.01440 0.02940 0.00000 -0.00090 0.00000
Bi11 0.01130 0.01880 0.02810 0.00000 -0.00490 0.00000
Bi12 0.01710 0.01970 0.03070 0.00000 -0.00540 0.00000
Bi13 0.02460 0.02010 0.02830 0.00000 -0.00710 0.00000
Bi14 0.01250 0.02060 0.02870 0.00000 -0.00240 0.00000
Bi15 0.01360 0.01530 0.02760 0.00000 -0.00640 0.00000
Bi16 0.01210 0.02180 0.03040 0.00000 -0.00310 0.00000
Bi17 0.01150 0.03070 0.03050 0.00000 -0.00590 0.00000
Cu1 0.01700 0.02800 0.03900 0.00000 -0.00400 0.00000
Cu2 0.01700 0.02600 0.04800 0.00000 -0.01100 0.00000
Cu3 0.02200 0.02400 0.05700 0.00000 0.00700 0.00000
Cu4 0.02800 0.02500 0.04100 0.00000 -0.01200 0.00000
Cu5 0.01400 0.01900 0.04800 0.00000 0.00200 0.00000
Cu6 0.03800 0.02600 0.04900 0.00000 -0.02200 0.00000
Cu7 0.01600 0.03000 0.03500 0.00000 -0.00500 0.00000
Cu8 0.02600 0.02600 0.04300 0.00000 0.00700 0.00000
Cu10 0.03000 0.07500 0.04600 0.00000 -0.00200 0.00000
Cu11 0.09000 0.02100 0.06400 0.00000 0.04500 0.00000
Cu12 0.04100 0.02900 0.04200 0.00000 -0.01300 0.00000
Cu13 0.05100 0.02300 0.04100 0.00000 -0.02700 0.00000
Cu14 0.02800 0.08800 0.04600 0.00000 0.00100 0.00000
Cu15 0.06200 0.02500 0.03300 0.00000 0.01200 0.00000
Fe15 0.06200 0.02500 0.03300 0.00000 0.01200 0.00000

loop_
_atom_site_label
_atom_site_fract_x
_atom_site_fract_y
_atom_site_fract_z
_atom_site_occupancy
_atom_site_U_iso_or_equiv
Pb1 0.87808 0.50000 0.28981 1.00000 0.03740
Bi1 0.83272 0.50000 0.43024 1.00000 0.01870
Bi2 0.43533 0.50000 0.43755 1.00000 0.02060
Bi3 0.48725 0.50000 0.29006 1.00000 0.02020
Bi4 0.22486 0.50000 0.41883 1.00000 0.01990
Bi5 0.54122 0.50000 0.39190 1.00000 0.01920
Bi6 0.77605 0.50000 0.33146 1.00000 0.02560
Bi7 0.07211 0.50000 0.10866 1.00000 0.02020
Bi8 0.11792 0.50000 0.46427 1.00000 0.02200
Bi9 0.29783 0.50000 0.15429 1.00000 0.01940
Bi10 0.35170 0.50000 0.06782 1.00000 0.01980
Bi11 0.62900 0.50000 0.03831 1.00000 0.02000
Bi12 0.09069 0.50000 0.29255 1.00000 0.02310
Bi13 0.71726 0.00000 0.25356 1.00000 0.02510
Bi14 0.95322 0.50000 0.06212 1.00000 0.02100
Bi15 0.40889 0.50000 0.20603 1.00000 0.01950
Bi16 0.11495 0.50000 0.20713 1.00000 0.02190
Bi17 0.74597 0.50000 0.07344 1.00000 0.02490
Cu1 0.81357 0.50000 0.23153 1.00000 0.02860
Cu2 0.53261 0.50000 0.03173 1.00000 0.03150
Cu3 0.63631 0.50000 0.38674 1.00000 0.03410
Cu4 0.28162 0.50000 0.49869 1.00000 0.03260
Cu5 0.70395 0.50000 0.18146 1.00000 0.02710
Cu6 0.94277 0.50000 0.35623 1.00000 0.03980
Cu7 0.16616 0.50000 0.12222 1.00000 0.02760
Cu8 0.02411 0.50000 0.46870 1.00000 0.03140
Cu9A 0.68110 0.50000 0.32360 0.43000 0.02900
Cu9B 0.67240 0.50000 0.30710 0.57000 0.02700
Cu10 0.48048 0.50000 0.14103 1.00000 0.05100
Cu11 0.91850 0.50000 0.13739 1.00000 0.05500
Cu12 0.00502 0.50000 0.22807 1.00000 0.03870
Cu13 0.37489 0.50000 0.36494 1.00000 0.04090
Cu14 0.52719 0.50000 0.19096 1.00000 0.05400
Cu15 0.78546 0.50000 0.00309 0.77000 0.03950
Fe15 0.78546 0.50000 0.00309 0.23000 0.03950
S1 0.67320 0.00000 0.17639 1.00000 0.01600
S2 0.32970 0.50000 0.53890 1.00000 0.01900
S3 0.28790 0.50000 0.39290 1.00000 0.01800
S4 0.10870 0.50000 0.40303 1.00000 0.01400
S5 0.55160 0.50000 0.45275 1.00000 0.01500
S6 0.76870 0.50000 0.18690 1.00000 0.01800
S7 0.98990 0.50000 0.39650 1.00000 0.01900
S8 0.65590 0.50000 0.25090 1.00000 0.01800
S9 0.58270 0.50000 0.16938 1.00000 0.01500
S10 0.03030 0.50000 0.32290 1.00000 0.01800
S11 0.54040 0.50000 0.24530 1.00000 0.02000
S12 0.87340 0.50000 0.17144 1.00000 0.01300
S13 0.71130 0.00000 0.31240 1.00000 0.01300
S14 0.68270 0.00000 0.03947 1.00000 0.01400
S15 0.32800 0.50000 0.32400 1.00000 0.01700
S16 0.88180 0.50000 0.03350 1.00000 0.01800
S17 0.61670 0.50000 0.33010 1.00000 0.01900
S18 0.51850 0.50000 0.10135 1.00000 0.01600
S19 0.42920 0.50000 0.32849 1.00000 0.01600
S20 0.77230 0.50000 0.47050 1.00000 0.02200
S21 0.46610 0.50000 0.02390 1.00000 0.01700
S22 0.98420 0.50000 0.17420 1.00000 0.02100
S23 0.70080 0.50000 0.38050 1.00000 0.01700
S24 0.81500 0.50000 0.10498 1.00000 0.01600
S25 0.28150 0.50000 0.03200 1.00000 0.01600
S26 0.63730 0.50000 0.09910 1.00000 0.01900
S27 0.77150 0.50000 0.26870 1.00000 0.01700
S28 0.95930 0.50000 0.47570 1.00000 0.01800
S29 0.35160 0.50000 0.23875 1.00000 0.01600
S30 0.88750 0.50000 0.39250 1.00000 0.01600
S31 0.06620 0.50000 0.04750 1.00000 0.02100
S32 0.42090 0.50000 0.10950 1.00000 0.02400
S33 0.94400 0.50000 0.25240 1.00000 0.02100
S34 0.37280 0.50000 0.46547 1.00000 0.01600
S35 0.23210 0.50000 0.11510 1.00000 0.01900

loop_
_cod_related_entry_id
_cod_related_entry_database
_cod_related_entry_code
1 AMCSD 0006155
